data_7706507
loop_
_publ_author_name
'Haider, Ali'
'Bassil, Bassem S.'
'Lin, Zhengguo'
'Ma, Xiang'
'Haferl, Peter J.'
'Bindra, Jasleen K.'
'Kinyon, Jared'
'Zhang, Guangjin'
'Keita, Bineta'
'Dalal, Naresh S.'
'Kortz, Ulrich'

_publ_section_title
;
 Synthesis, structure, electrochemistry and magnetism of cobalt-, nickel-
 and zinc-containing
 [M<sub>4</sub>(OH)<sub>3</sub>(H<sub>2</sub>O)<sub>2</sub>(\a-SiW<sub>10</sub>O<sub>36.5</sub>)<sub>2</sub>]<sup>13-</sup>
 (M = Co<sup>2+</sup>, Ni<sup>2+</sup>, and Zn<sup>2+</sup>).
;
_journal_issue 11
_journal_name_full 'Dalton transactions (Cambridge, England : 2003)'
_journal_page_first 3923
_journal_page_last 3930
_journal_paper_doi 10.1039/d0dt03392h
_journal_volume 50
_journal_year 2021
_chemical_formula_sum 'Cs10 H29 Na3 O98 Si2 W20 Zn4'
_chemical_formula_weight 6989.96
_space_group_crystal_system monoclinic
_space_group_IT_number 14
_space_group_name_Hall '-P 2ybc'
_space_group_name_H-M_alt 'P 1 21/c 1'
_audit_creation_method SHELXL-2014/6
_audit_update_record
;
2021-01-20 deposited with the CCDC.	2021-01-26 downloaded from the CCDC.
;
_cell_angle_alpha 90
_cell_angle_beta 110.408(10)
_cell_angle_gamma 90
_cell_formula_units_Z 2
_cell_length_a 13.131(2)
_cell_length_b 15.755(3)
_cell_length_c 24.894(5)
_cell_measurement_reflns_used 9833
_cell_measurement_temperature 100(2)
_cell_measurement_theta_max 26.34
_cell_measurement_theta_min 3.30
_cell_volume 4826.8(16)
_computing_cell_refinement 'Bruker SAINT'
_computing_data_collection 'Bruker APEX2'
_computing_data_reduction 'Bruker SAINT'
_computing_molecular_graphics 'Bruker SHELXTL'
_computing_publication_material 'Bruker SHELXTL'
_computing_structure_refinement 'SHELXL-2014/6 (Sheldrick, 2014)'
_computing_structure_solution 'SHELXS-97 (Sheldrick 2008)'
_diffrn_ambient_temperature 100(2)
_diffrn_measured_fraction_theta_full 0.997
_diffrn_measured_fraction_theta_max 0.995
_diffrn_measurement_device_type 'Bruker APEX-II CCD'
_diffrn_measurement_method '\f and \w scans'
_diffrn_radiation_type MoK\a
_diffrn_radiation_wavelength 0.71073
_diffrn_reflns_av_R_equivalents 0.0806
_diffrn_reflns_av_unetI/netI 0.0514
_diffrn_reflns_Laue_measured_fraction_full 0.997
_diffrn_reflns_Laue_measured_fraction_max 0.995
_diffrn_reflns_limit_h_max 16
_diffrn_reflns_limit_h_min -15
_diffrn_reflns_limit_k_max 19
_diffrn_reflns_limit_k_min -19
_diffrn_reflns_limit_l_max 31
_diffrn_reflns_limit_l_min -31
_diffrn_reflns_number 106346
_diffrn_reflns_point_group_measured_fraction_full 0.997
_diffrn_reflns_point_group_measured_fraction_max 0.995
_diffrn_reflns_theta_full 25.242
_diffrn_reflns_theta_max 26.370
_diffrn_reflns_theta_min 3.413
_exptl_absorpt_coefficient_mu 28.566
_exptl_absorpt_correction_T_max 0.119
_exptl_absorpt_correction_T_min 0.056
_exptl_absorpt_correction_type multi-scan
_exptl_absorpt_process_details SADABS
_exptl_crystal_colour colourless
_exptl_crystal_density_diffrn 4.809
_exptl_crystal_description needle
_exptl_crystal_F_000 6048
_exptl_crystal_size_max 0.240
_exptl_crystal_size_mid 0.170
_exptl_crystal_size_min 0.130
_exptl_transmission_factor_max 0.119
_exptl_transmission_factor_min 0.056
_refine_diff_density_max 3.034
_refine_diff_density_min -2.424
_refine_diff_density_rms 0.410
_refine_ls_extinction_method none
_refine_ls_goodness_of_fit_ref 1.003
_refine_ls_hydrogen_treatment undef
_refine_ls_matrix_type full
_refine_ls_number_parameters 379
_refine_ls_number_reflns 9846
_refine_ls_number_restraints 0
_refine_ls_restrained_S_all 1.003
_refine_ls_R_factor_all 0.0602
_refine_ls_R_factor_gt 0.0383
_refine_ls_shift/su_max 0.001
_refine_ls_shift/su_mean 0.000
_refine_ls_structure_factor_coef Fsqd
_refine_ls_weighting_details 'w=1/[\s^2^(Fo^2^)+(0.0300P)^2^+185.0000P] where P=(Fo^2^+2Fc^2^)/3'
_refine_ls_weighting_scheme calc
_refine_ls_wR_factor_gt 0.0806
_refine_ls_wR_factor_ref 0.0889
_reflns_Friedel_coverage 0.000
_reflns_number_gt 7667
_reflns_number_total 9846
_reflns_threshold_expression 'I > 2\s(I)'
_cod_data_source_file d0dt03392h2.cif
_cod_data_source_block lzg_CCDC1
_cod_depositor_comments 'Adding full bibliography for 7706505--7706507.cif.'
_cod_original_sg_symbol_H-M 'P 21/c'
_cod_database_code 7706507
_shelx_space_group_comment
; 
The symmetry employed for this shelxl refinement is uniquely defined 
by the following loop, which should always be used as a source of 
symmetry information in preference to the above space-group names. 
They are only intended as comments. 
;
_shelx_estimated_absorpt_t_min 0.056
_shelx_estimated_absorpt_t_max 0.119
_shelxl_version_number 2014/6

loop_
_space_group_symop_operation_xyz
'x, y, z'
'-x, y+1/2, -z+1/2'
'-x, -y, -z'
'x, -y-1/2, z-1/2'

loop_
_atom_site_label
_atom_site_type_symbol
_atom_site_fract_x
_atom_site_fract_y
_atom_site_fract_z
_atom_site_U_iso_or_equiv
_atom_site_adp_type
_atom_site_occupancy
_atom_site_site_symmetry_order
_atom_site_calc_flag
_atom_site_refinement_flags_posn
_atom_site_refinement_flags_adp
_atom_site_refinement_flags_occupancy
_atom_site_disorder_assembly
_atom_site_disorder_group
Si1 Si 0.8170(3) 0.3317(2) 0.85490(15) 0.0116(7) Uani 1 1 d . . . . .
W1 W 0.73644(4) 0.20114(3) 0.73348(2) 0.01246(12) Uani 1 1 d . . . . .
W2 W 0.54322(4) 0.31365(3) 0.76246(2) 0.01292(12) Uani 1 1 d . . . . .
W3 W 0.72422(4) 0.41206(4) 0.71498(2) 0.01481(13) Uani 1 1 d . . . . .
W4 W 0.62592(4) 0.45820(4) 0.88977(2) 0.01308(12) Uani 1 1 d . . . . .
W5 W 0.80395(4) 0.55473(4) 0.84318(2) 0.01500(13) Uani 1 1 d . . . . .
W6 W 1.01597(4) 0.42496(4) 0.80927(2) 0.01363(12) Uani 1 1 d . . . . .
W7 W 1.02842(4) 0.21558(3) 0.82905(2) 0.01255(12) Uani 1 1 d . . . . .
W8 W 0.63658(4) 0.22395(4) 0.91005(2) 0.01400(12) Uani 1 1 d . . . . .
W9 W 0.90463(4) 0.24569(4) 0.99613(2) 0.01650(13) Uani 1 1 d . . . . .
W10 W 0.82397(4) 0.10940(3) 0.87993(2) 0.01291(12) Uani 1 1 d . . . . .
Zn1 Zn 0.88522(12) 0.46823(10) 0.97222(7) 0.0142(3) Uani 1 1 d . . . . .
Zn2 Zn 0.09183(11) 0.15699(9) 0.44081(6) 0.0097(3) Uani 1 1 d . . . . .
O12 O 0.5834(7) 0.2169(6) 0.7260(4) 0.0140(19) Uiso 1 1 d . . . . .
O13 O 0.7217(7) 0.2970(6) 0.6841(4) 0.015(2) Uiso 1 1 d . . . . .
O17 O 0.8851(7) 0.2121(6) 0.7616(4) 0.018(2) Uiso 1 1 d . . . . .
O23 O 0.5725(7) 0.3838(6) 0.7078(4) 0.018(2) Uiso 1 1 d . . . . .
O24 O 0.5617(7) 0.4053(6) 0.8126(4) 0.015(2) Uiso 1 1 d . . . . .
O28 O 0.5705(7) 0.2425(6) 0.8285(4) 0.0128(19) Uiso 1 1 d . . . . .
O35 O 0.7255(7) 0.4951(6) 0.7661(4) 0.017(2) Uiso 1 1 d . . . . .
O36 O 0.8745(7) 0.4052(6) 0.7430(4) 0.0143(19) Uiso 1 1 d . . . . .
O45 O 0.6597(7) 0.5537(6) 0.8495(4) 0.016(2) Uiso 1 1 d . . . . .
O48 O 0.6238(7) 0.3441(6) 0.9164(4) 0.016(2) Uiso 1 1 d . . . . .
O56 O 0.9310(7) 0.5072(6) 0.8327(4) 0.015(2) Uiso 1 1 d . . . . .
O67 O 1.0562(7) 0.3141(6) 0.7894(4) 0.017(2) Uiso 1 1 d . . . . .
O89 O 0.7427(7) 0.2170(6) 0.9822(4) 0.0149(19) Uiso 1 1 d . . . . .
O101 O 0.7478(7) 0.1369(6) 0.8002(4) 0.0135(19) Uiso 1 1 d . . . . .
O710 O 0.9513(7) 0.1460(6) 0.8645(4) 0.0143(19) Uiso 1 1 d . . . . .
O810 O 0.6859(7) 0.1163(6) 0.8907(4) 0.0136(19) Uiso 1 1 d . . . . .
O910 O 0.8938(7) 0.1253(6) 0.9581(4) 0.0143(19) Uiso 1 1 d . . . . .
O1S O 0.7333(7) 0.3171(5) 0.7890(4) 0.0113(18) Uiso 1 1 d . . . . .
O2S O 0.7886(7) 0.4225(6) 0.8782(4) 0.015(2) Uiso 1 1 d . . . . .
O3S O 0.9410(7) 0.3291(6) 0.8552(4) 0.0136(19) Uiso 1 1 d . . . . .
O4S O 0.8012(7) 0.2556(6) 0.8959(4) 0.0130(19) Uiso 1 1 d . . . . .
O1T O 0.7161(7) 0.1231(6) 0.6819(4) 0.015(2) Uiso 1 1 d . . . . .
O2T O 0.4026(7) 0.3052(6) 0.7316(4) 0.015(2) Uiso 1 1 d . . . . .
O3T O 0.6991(8) 0.4675(6) 0.6518(4) 0.024(2) Uiso 1 1 d . . . . .
O4T O 0.5047(7) 0.4960(6) 0.8936(4) 0.019(2) Uiso 1 1 d . . . . .
O5T O 0.8004(8) 0.6551(6) 0.8130(4) 0.021(2) Uiso 1 1 d . . . . .
O6T O 1.0732(7) 0.4864(6) 0.7694(4) 0.018(2) Uiso 1 1 d . . . . .
O7T O 1.0949(7) 0.1398(6) 0.8029(4) 0.018(2) Uiso 1 1 d . . . . .
O8T O 0.5252(7) 0.1898(6) 0.9264(4) 0.020(2) Uiso 1 1 d . . . . .
O9T O 0.9542(8) 0.2060(6) 1.0659(4) 0.021(2) Uiso 1 1 d . . . . .
O10T O 0.8334(7) 0.0003(6) 0.8741(4) 0.018(2) Uiso 1 1 d . . . . .
O1Z1 O 0.8751(7) 0.3547(6) 1.0059(4) 0.018(2) Uiso 1 1 d . . . . .
O1Z2 O 0.2439(8) 0.1562(6) 0.5030(4) 0.022(2) Uiso 1 1 d . . . . .
O2Z1 O 0.7222(7) 0.4941(6) 0.9578(4) 0.0137(19) Uiso 1 1 d . . . . .
O2Z2 O 1.0259(7) 0.2617(6) 0.9798(4) 0.016(2) Uiso 1 1 d . . . . .
O3Z1 O 0.8718(7) 0.5766(6) 0.9172(4) 0.019(2) Uiso 1 1 d . . . . .
O3Z2 O 1.1311(7) 0.2441(6) 0.8953(4) 0.016(2) Uiso 1 1 d . . . . .
O4Z2 O 1.1248(8) 0.4238(6) 0.8782(4) 0.021(2) Uiso 1 1 d . . . . .
O5Z2 O 0.9647(7) 0.5466(6) 1.0395(4) 0.019(2) Uiso 1 1 d . . . . .
Cs1 Cs 0.33703(8) 0.15734(7) 0.81271(5) 0.0333(2) Uani 1 1 d . . . . .
Cs2 Cs 0.92107(8) 0.16270(6) 0.64677(4) 0.0247(2) Uani 1 1 d . . . . .
Cs3 Cs 0.21238(8) 0.30383(7) 0.59408(4) 0.0298(2) Uani 1 1 d . . . . .
Cs4 Cs 0.93934(7) 0.46050(6) 0.63842(4) 0.0226(2) Uani 1 1 d . . . . .
Cs5 Cs 0.30210(7) 0.45649(6) 0.76349(4) 0.0237(2) Uani 1 1 d . . . . .
Na1 Na 0.5827(5) 0.1142(4) 0.5843(2) 0.0245(13) Uiso 1 1 d . . . . .
Na2 Na 0.3999(10) 0.4391(8) 0.5194(5) 0.029(3) Uiso 0.5 1 d . . P . .
O1W O 0.6926(9) 0.0157(7) 0.5617(5) 0.034(3) Uiso 1 1 d . . . . .
O2W O 0.6656(10) 0.2394(8) 0.5701(5) 0.047(3) Uiso 1 1 d . . . . .
O3W O 0.4701(9) 0.1208(8) 0.4834(5) 0.038(3) Uiso 1 1 d . . . . .
O4W O 1.1243(8) 0.3154(7) 0.6999(5) 0.028(2) Uiso 1 1 d . . . . .
O5W O 0.3148(9) 0.3284(7) 0.8635(5) 0.033(3) Uiso 1 1 d . . . . .
O6W O 0.4483(8) 0.1908(7) 0.6163(4) 0.027(2) Uiso 1 1 d . . . . .
O7W O 0.5138(7) 0.0602(6) 0.7717(4) 0.019(2) Uiso 1 1 d . . . . .
O8W O 0.4006(10) 0.4480(8) 0.6138(6) 0.047(3) Uiso 1 1 d . . . . .
O9W O 0.7406(18) 0.4538(15) 0.5193(10) 0.037(6) Uiso 0.5 1 d . . P A .
O10W O 0.4138(17) 0.2861(14) 0.5195(9) 0.028(5) Uiso 0.5 1 d . . P . .
O11W O 0.592(4) 0.441(3) 0.5304(19) 0.035(11) Uiso 0.25 1 d . . P . .
O12W O 0.916(2) 0.5349(19) 0.5107(12) 0.060(8) Uiso 0.5 1 d . . P A 1
O13W O 0.138(3) 0.401(2) 0.4794(14) 0.011(7) Uiso 0.25 1 d . . P B 2

loop_
_atom_site_aniso_label
_atom_site_aniso_U_11
_atom_site_aniso_U_22
_atom_site_aniso_U_33
_atom_site_aniso_U_23
_atom_site_aniso_U_13
_atom_site_aniso_U_12
Si1 0.0116(17) 0.0127(19) 0.0088(18) -0.0016(15) 0.0014(15) -0.0001(14)
W1 0.0114(3) 0.0157(3) 0.0079(3) -0.0034(2) 0.0005(2) -0.0020(2)
W2 0.0097(2) 0.0149(3) 0.0109(3) -0.0028(2) -0.0005(2) -0.0013(2)
W3 0.0126(3) 0.0176(3) 0.0109(3) 0.0012(2) 0.0000(2) -0.0014(2)
W4 0.0105(2) 0.0149(3) 0.0117(3) -0.0027(2) 0.0012(2) 0.0003(2)
W5 0.0134(3) 0.0131(3) 0.0169(3) -0.0013(2) 0.0034(2) -0.0006(2)
W6 0.0113(2) 0.0155(3) 0.0120(3) -0.0019(2) 0.0014(2) -0.0016(2)
W7 0.0104(2) 0.0145(3) 0.0106(3) -0.0039(2) 0.0009(2) -0.0008(2)
W8 0.0123(3) 0.0159(3) 0.0125(3) -0.0014(2) 0.0026(2) -0.0009(2)
W9 0.0149(3) 0.0209(3) 0.0106(3) -0.0009(2) 0.0004(2) 0.0006(2)
W10 0.0132(3) 0.0130(3) 0.0103(3) -0.0013(2) 0.0012(2) 0.0001(2)
Zn1 0.0104(7) 0.0144(8) 0.0150(8) -0.0073(7) 0.0007(6) -0.0014(6)
Zn2 0.0073(7) 0.0108(8) 0.0087(7) 0.0044(6) -0.0001(6) 0.0004(6)
Cs1 0.0197(5) 0.0342(6) 0.0428(6) -0.0172(5) 0.0070(5) -0.0070(4)
Cs2 0.0272(5) 0.0233(5) 0.0258(5) 0.0042(4) 0.0119(4) 0.0045(4)
Cs3 0.0280(5) 0.0328(6) 0.0260(5) -0.0042(4) 0.0061(4) -0.0017(4)
Cs4 0.0236(5) 0.0241(5) 0.0184(5) 0.0002(4) 0.0053(4) -0.0029(4)
Cs5 0.0186(4) 0.0196(5) 0.0307(5) -0.0011(4) 0.0058(4) 0.0019(4)

loop_
_atom_type_symbol
_atom_type_description
_atom_type_scat_dispersion_real
_atom_type_scat_dispersion_imag
_atom_type_scat_source
Cs Cs -0.3680 2.1192 'International Tables Vol C Tables 4.2.6.8 and 6.1.1.4'
Na Na 0.0362 0.0249 'International Tables Vol C Tables 4.2.6.8 and 6.1.1.4'
O O 0.0106 0.0060 'International Tables Vol C Tables 4.2.6.8 and 6.1.1.4'
Si Si 0.0817 0.0704 'International Tables Vol C Tables 4.2.6.8 and 6.1.1.4'
W W -0.8490 6.8722 'International Tables Vol C Tables 4.2.6.8 and 6.1.1.4'
Zn Zn 0.2839 1.4301 'International Tables Vol C Tables 4.2.6.8 and 6.1.1.4'
H H 0.0000 0.0000 'International Tables Vol C Tables 4.2.6.8 and 6.1.1.4'

loop_
_geom_angle_atom_site_label_1
_geom_angle_atom_site_label_2
_geom_angle_atom_site_label_3
_geom_angle
_geom_angle_site_symmetry_1
_geom_angle_site_symmetry_3
_geom_angle_publ_flag
O3S Si1 O2S 111.9(5) . . ?
O3S Si1 O4S 108.9(5) . . ?
O2S Si1 O4S 109.0(5) . . ?
O3S Si1 O1S 108.8(5) . . ?
O2S Si1 O1S 108.7(5) . . ?
O4S Si1 O1S 109.6(5) . . ?
O1T W1 O17 102.5(4) . . ?
O1T W1 O101 102.3(4) . . ?
O17 W1 O101 88.2(4) . . ?
O1T W1 O13 97.5(4) . . ?
O17 W1 O13 91.5(4) . . ?
O101 W1 O13 159.8(4) . . ?
O1T W1 O12 97.5(4) . . ?
O17 W1 O12 159.8(4) . . ?
O101 W1 O12 85.2(4) . . ?
O13 W1 O12 88.2(4) . . ?
O1T W1 O1S 168.6(4) . . ?
O17 W1 O1S 86.4(4) . . ?
O101 W1 O1S 84.9(3) . . ?
O13 W1 O1S 74.9(3) . . ?
O12 W1 O1S 74.1(3) . . ?
O1T W1 Cs2 55.3(3) . . ?
O17 W1 Cs2 55.2(3) . . ?
O101 W1 Cs2 122.5(3) . . ?
O13 W1 Cs2 72.8(3) . . ?
O12 W1 Cs2 142.7(3) . . ?
O1S W1 Cs2 127.9(2) . . ?
O1T W1 Cs5 47.4(3) . 2_646 ?
O17 W1 Cs5 102.3(3) . 2_646 ?
O101 W1 Cs5 55.1(3) . 2_646 ?
O13 W1 Cs5 144.0(3) . 2_646 ?
O12 W1 Cs5 89.5(3) . 2_646 ?
O1S W1 Cs5 138.2(2) . 2_646 ?
Cs2 W1 Cs5 88.07(2) . 2_646 ?
O2T W2 O24 103.0(4) . . ?
O2T W2 O23 100.2(4) . . ?
O24 W2 O23 91.0(4) . . ?
O2T W2 O28 100.7(4) . . ?
O24 W2 O28 86.4(4) . . ?
O23 W2 O28 159.0(4) . . ?
O2T W2 O12 98.8(4) . . ?
O24 W2 O12 158.0(4) . . ?
O23 W2 O12 88.0(4) . . ?
O28 W2 O12 86.7(4) . . ?
O2T W2 O1S 170.3(4) . . ?
O24 W2 O1S 85.2(3) . . ?
O23 W2 O1S 74.1(3) . . ?
O28 W2 O1S 84.9(3) . . ?
O12 W2 O1S 73.4(3) . . ?
O2T W2 Cs5 46.1(3) . . ?
O24 W2 Cs5 57.7(3) . . ?
O23 W2 Cs5 92.1(3) . . ?
O28 W2 Cs5 104.0(2) . . ?
O12 W2 Cs5 144.3(3) . . ?
O1S W2 Cs5 140.5(2) . . ?
O2T W2 Cs1 52.1(3) . . ?
O24 W2 Cs1 101.7(3) . . ?
O23 W2 Cs1 151.4(3) . . ?
O28 W2 Cs1 48.9(3) . . ?
O12 W2 Cs1 89.3(3) . . ?
O1S W2 Cs1 131.9(2) . . ?
Cs5 W2 Cs1 73.99(3) . . ?
O3T W3 O35 103.0(4) . . ?
O3T W3 O36 102.3(4) . . ?
O35 W3 O36 91.7(4) . . ?
O3T W3 O13 97.9(4) . . ?
O35 W3 O13 158.6(4) . . ?
O36 W3 O13 87.9(4) . . ?
O3T W3 O23 99.4(4) . . ?
O35 W3 O23 89.3(4) . . ?
O36 W3 O23 157.4(4) . . ?
O13 W3 O23 83.0(4) . . ?
O3T W3 O1S 168.4(4) . . ?
O35 W3 O1S 85.6(4) . . ?
O36 W3 O1S 84.9(3) . . ?
O13 W3 O1S 73.0(3) . . ?
O23 W3 O1S 72.7(3) . . ?
O3T W3 Cs1 52.1(3) . 2_656 ?
O35 W3 Cs1 51.1(3) . 2_656 ?
O36 W3 Cs1 104.3(3) . 2_656 ?
O13 W3 Cs1 149.1(3) . 2_656 ?
O23 W3 Cs1 93.8(3) . 2_656 ?
O1S W3 Cs1 135.4(2) . 2_656 ?
O3T W3 Cs4 53.9(3) . . ?
O35 W3 Cs4 111.1(3) . . ?
O36 W3 Cs4 49.7(3) . . ?
O13 W3 Cs4 84.7(2) . . ?
O23 W3 Cs4 148.6(3) . . ?
O1S W3 Cs4 130.3(2) . . ?
Cs1 W3 Cs4 82.24(2) 2_656 . ?
O4T W4 O2Z1 101.3(4) . . ?
O4T W4 O48 100.3(4) . . ?
O2Z1 W4 O48 93.3(4) . . ?
O4T W4 O45 98.1(4) . . ?
O2Z1 W4 O45 91.8(4) . . ?
O48 W4 O45 159.5(4) . . ?
O4T W4 O24 96.2(4) . . ?
O2Z1 W4 O24 162.5(4) . . ?
O48 W4 O24 83.6(4) . . ?
O45 W4 O24 85.6(4) . . ?
O4T W4 O2S 172.9(4) . . ?
O2Z1 W4 O2S 79.7(3) . . ?
O48 W4 O2S 86.6(3) . . ?
O45 W4 O2S 74.8(3) . . ?
O24 W4 O2S 82.9(3) . . ?
O4T W4 Cs5 49.6(3) . . ?
O2Z1 W4 Cs5 150.5(3) . . ?
O48 W4 Cs5 96.7(3) . . ?
O45 W4 Cs5 88.5(3) . . ?
O24 W4 Cs5 46.9(2) . . ?
O2S W4 Cs5 128.5(2) . . ?
O5T W5 O3Z1 101.5(4) . . ?
O5T W5 O56 100.8(4) . . ?
O3Z1 W5 O56 94.1(4) . . ?
O5T W5 O45 99.3(4) . . ?
O3Z1 W5 O45 93.9(4) . . ?
O56 W5 O45 156.4(4) . . ?
O5T W5 O35 94.7(4) . . ?
O3Z1 W5 O35 163.8(4) . . ?
O56 W5 O35 82.7(4) . . ?
O45 W5 O35 83.5(4) . . ?
O5T W5 O2S 173.8(4) . . ?
O3Z1 W5 O2S 82.1(4) . . ?
O56 W5 O2S 83.9(3) . . ?
O45 W5 O2S 75.3(3) . . ?
O35 W5 O2S 81.8(3) . . ?
O5T W5 Cs2 61.3(3) . 2_756 ?
O3Z1 W5 Cs2 74.4(3) . 2_756 ?
O56 W5 Cs2 49.9(3) . 2_756 ?
O45 W5 Cs2 153.5(3) . 2_756 ?
O35 W5 Cs2 114.1(2) . 2_756 ?
O2S W5 Cs2 124.8(2) . 2_756 ?
O5T W5 Cs1 44.3(3) . 2_656 ?
O3Z1 W5 Cs1 145.0(3) . 2_656 ?
O56 W5 Cs1 98.9(3) . 2_656 ?
O45 W5 Cs1 87.0(3) . 2_656 ?
O35 W5 Cs1 51.0(3) . 2_656 ?
O2S W5 Cs1 131.4(2) . 2_656 ?
Cs2 W5 Cs1 89.48(3) 2_756 2_656 ?
O5T W5 Cs3 47.6(3) . 2_656 ?
O3Z1 W5 Cs3 60.8(3) . 2_656 ?
O56 W5 Cs3 124.4(3) . 2_656 ?
O45 W5 Cs3 78.7(3) . 2_656 ?
O35 W5 Cs3 133.5(3) . 2_656 ?
O2S W5 Cs3 132.5(2) . 2_656 ?
Cs2 W5 Cs3 74.91(2) 2_756 2_656 ?
Cs1 W5 Cs3 85.30(3) 2_656 2_656 ?
O6T W6 O4Z2 101.0(4) . . ?
O6T W6 O56 102.1(4) . . ?
O4Z2 W6 O56 94.0(4) . . ?
O6T W6 O67 98.4(4) . . ?
O4Z2 W6 O67 92.2(4) . . ?
O56 W6 O67 157.1(4) . . ?
O6T W6 O36 94.4(4) . . ?
O4Z2 W6 O36 164.5(4) . . ?
O56 W6 O36 83.5(4) . . ?
O67 W6 O36 84.7(4) . . ?
O6T W6 O3S 172.9(4) . . ?
O4Z2 W6 O3S 81.7(4) . . ?
O56 W6 O3S 84.2(3) . . ?
O67 W6 O3S 74.9(3) . . ?
O36 W6 O3S 82.9(3) . . ?
O6T W6 Cs2 62.2(3) . 2_756 ?
O4Z2 W6 Cs2 74.0(3) . 2_756 ?
O56 W6 Cs2 50.2(3) . 2_756 ?
O67 W6 Cs2 152.2(3) . 2_756 ?
O36 W6 Cs2 114.7(3) . 2_756 ?
O3S W6 Cs2 124.9(2) . 2_756 ?
O6T W6 Cs4 47.3(3) . . ?
O4Z2 W6 Cs4 145.2(3) . . ?
O56 W6 Cs4 105.5(3) . . ?
O67 W6 Cs4 81.2(3) . . ?
O36 W6 Cs4 49.2(2) . . ?
O3S W6 Cs4 128.1(2) . . ?
Cs2 W6 Cs4 96.45(2) 2_756 . ?
O6T W6 Cs5 36.3(3) . 1_655 ?
O4Z2 W6 Cs5 77.2(3) . 1_655 ?
O56 W6 Cs5 130.6(3) . 1_655 ?
O67 W6 Cs5 72.3(3) . 1_655 ?
O36 W6 Cs5 115.9(2) . 1_655 ?
O3S W6 Cs5 140.0(2) . 1_655 ?
Cs2 W6 Cs5 81.09(2) 2_756 1_655 ?
Cs4 W6 Cs5 68.14(2) . 1_655 ?
O7T W7 O3Z2 101.7(4) . . ?
O7T W7 O710 101.3(4) . . ?
O3Z2 W7 O710 94.0(4) . . ?
O7T W7 O67 98.7(4) . . ?
O3Z2 W7 O67 93.0(4) . . ?
O710 W7 O67 157.0(4) . . ?
O7T W7 O17 96.5(4) . . ?
O3Z2 W7 O17 161.8(4) . . ?
O710 W7 O17 83.0(4) . . ?
O67 W7 O17 83.5(4) . . ?
O7T W7 O3S 172.7(4) . . ?
O3Z2 W7 O3S 80.5(4) . . ?
O710 W7 O3S 85.4(3) . . ?
O67 W7 O3S 74.2(3) . . ?
O17 W7 O3S 81.3(3) . . ?
O7T W7 Cs4 50.8(3) . 2_746 ?
O3Z2 W7 Cs4 94.1(3) . 2_746 ?
O710 W7 Cs4 51.5(3) . 2_746 ?
O67 W7 Cs4 149.4(3) . 2_746 ?
O17 W7 Cs4 97.9(3) . 2_746 ?
O3S W7 Cs4 136.3(2) . 2_746 ?
O7T W7 Cs1 37.3(3) . 1_655 ?
O3Z2 W7 Cs1 73.1(3) . 1_655 ?
O710 W7 Cs1 126.2(3) . 1_655 ?
O67 W7 Cs1 76.8(3) . 1_655 ?
O17 W7 Cs1 123.0(2) . 1_655 ?
O3S W7 Cs1 139.3(2) . 1_655 ?
Cs4 W7 Cs1 76.93(2) 2_746 1_655 ?
O7T W7 Cs2 59.9(3) . . ?
O3Z2 W7 Cs2 151.6(3) . . ?
O710 W7 Cs2 110.0(3) . . ?
O67 W7 Cs2 70.8(3) . . ?
O17 W7 Cs2 42.6(2) . . ?
O3S W7 Cs2 115.3(2) . . ?
Cs4 W7 Cs2 89.53(2) 2_746 . ?
Cs1 W7 Cs2 80.42(2) 1_655 . ?
O8T W8 O89 99.5(4) . . ?
O8T W8 O48 100.5(4) . . ?
O89 W8 O48 92.1(4) . . ?
O8T W8 O28 100.7(4) . . ?
O89 W8 O28 159.7(4) . . ?
O48 W8 O28 85.3(4) . . ?
O8T W8 O810 99.8(4) . . ?
O89 W8 O810 89.2(4) . . ?
O48 W8 O810 159.2(4) . . ?
O28 W8 O810 86.4(4) . . ?
O8T W8 O4S 172.3(4) . . ?
O89 W8 O4S 74.9(3) . . ?
O48 W8 O4S 85.1(3) . . ?
O28 W8 O4S 84.9(3) . . ?
O810 W8 O4S 75.2(3) . . ?
O8T W8 Cs1 47.5(3) . . ?
O89 W8 Cs1 145.6(3) . . ?
O48 W8 Cs1 102.4(3) . . ?
O28 W8 Cs1 54.0(2) . . ?
O810 W8 Cs1 87.9(3) . . ?
O4S W8 Cs1 136.7(2) . . ?
O9T W9 O2Z2 102.9(4) . . ?
O9T W9 O1Z1 103.3(4) . . ?
O2Z2 W9 O1Z1 98.4(4) . . ?
O9T W9 O89 95.3(4) . . ?
O2Z2 W9 O89 158.3(4) . . ?
O1Z1 W9 O89 88.5(4) . . ?
O9T W9 O910 93.9(4) . . ?
O2Z2 W9 O910 87.2(4) . . ?
O1Z1 W9 O910 160.0(4) . . ?
O89 W9 O910 79.9(3) . . ?
O9T W9 O4S 160.1(4) . . ?
O2Z2 W9 O4S 88.9(4) . . ?
O1Z1 W9 O4S 90.5(4) . . ?
O89 W9 O4S 70.5(3) . . ?
O910 W9 O4S 70.4(3) . . ?
O9T W9 Cs2 46.2(3) . 4_566 ?
O2Z2 W9 Cs2 113.9(3) . 4_566 ?
O1Z1 W9 Cs2 57.7(3) . 4_566 ?
O89 W9 Cs2 87.2(2) . 4_566 ?
O910 W9 Cs2 136.8(2) . 4_566 ?
O4S W9 Cs2 142.0(2) . 4_566 ?
O9T W9 Cs3 51.4(3) . 4_666 ?
O2Z2 W9 Cs3 51.5(3) . 4_666 ?
O1Z1 W9 Cs3 108.9(3) . 4_666 ?
O89 W9 Cs3 144.6(3) . 4_666 ?
O910 W9 Cs3 89.7(2) . 4_666 ?
O4S W9 Cs3 137.2(2) . 4_666 ?
Cs2 W9 Cs3 77.51(2) 4_566 4_666 ?
O10T W10 O910 101.4(4) . . ?
O10T W10 O810 99.5(4) . . ?
O910 W10 O810 89.5(4) . . ?
O10T W10 O710 100.8(4) . . ?
O910 W10 O710 91.3(4) . . ?
O810 W10 O710 159.1(4) . . ?
O10T W10 O101 99.4(4) . . ?
O910 W10 O101 159.2(4) . . ?
O810 W10 O101 87.4(4) . . ?
O710 W10 O101 84.4(4) . . ?
O10T W10 O4S 173.3(4) . . ?
O910 W10 O4S 74.8(3) . . ?
O810 W10 O4S 75.1(3) . . ?
O710 W10 O4S 85.0(3) . . ?
O101 W10 O4S 84.5(3) . . ?
O10T W10 Cs4 48.4(3) . 2_746 ?
O910 W10 Cs4 94.5(3) . 2_746 ?
O810 W10 Cs4 147.8(3) . 2_746 ?
O710 W10 Cs4 52.9(3) . 2_746 ?
O101 W10 Cs4 99.0(2) . 2_746 ?
O4S W10 Cs4 136.7(2) . 2_746 ?
O10T W10 Cs5 51.0(3) . 2_646 ?
O910 W10 Cs5 152.2(3) . 2_646 ?
O810 W10 Cs5 92.3(3) . 2_646 ?
O710 W10 Cs5 96.6(3) . 2_646 ?
O101 W10 Cs5 48.5(3) . 2_646 ?
O4S W10 Cs5 132.3(2) . 2_646 ?
Cs4 W10 Cs5 69.96(2) 2_746 2_646 ?
O1Z1 Zn1 O5Z2 106.6(4) . . ?
O1Z1 Zn1 O2Z1 91.9(4) . . ?
O5Z2 Zn1 O2Z1 102.9(4) . . ?
O1Z1 Zn1 O5Z2 99.3(4) . 3_767 ?
O5Z2 Zn1 O5Z2 86.9(4) . 3_767 ?
O2Z1 Zn1 O5Z2 162.5(4) . 3_767 ?
O1Z1 Zn1 O3Z1 166.3(4) . . ?
O5Z2 Zn1 O3Z1 87.0(4) . . ?
O2Z1 Zn1 O3Z1 83.4(3) . . ?
O5Z2 Zn1 O3Z1 82.7(4) 3_767 . ?
O1Z1 Zn1 O2S 93.0(4) . . ?
O5Z2 Zn1 O2S 160.4(4) . . ?
O2Z1 Zn1 O2S 74.0(3) . . ?
O5Z2 Zn1 O2S 92.0(3) 3_767 . ?
O3Z1 Zn1 O2S 73.4(3) . . ?
O1Z1 Zn1 Zn1 107.8(3) . 3_767 ?
O5Z2 Zn1 Zn1 44.1(3) . 3_767 ?
O2Z1 Zn1 Zn1 144.8(3) . 3_767 ?
O5Z2 Zn1 Zn1 42.7(3) 3_767 3_767 ?
O3Z1 Zn1 Zn1 82.9(3) . 3_767 ?
O2S Zn1 Zn1 131.6(2) . 3_767 ?
O2Z2 Zn2 O5Z2 100.2(4) 4_465 2_646 ?
O2Z2 Zn2 O1Z2 96.3(4) 4_465 . ?
O5Z2 Zn2 O1Z2 98.9(4) 2_646 . ?
O2Z2 Zn2 O3Z2 90.9(4) 4_465 4_465 ?
O5Z2 Zn2 O3Z2 162.5(4) 2_646 4_465 ?
O1Z2 Zn2 O3Z2 93.1(4) . 4_465 ?
O2Z2 Zn2 O4Z2 164.3(4) 4_465 4_465 ?
O5Z2 Zn2 O4Z2 81.4(4) 2_646 4_465 ?
O1Z2 Zn2 O4Z2 98.8(4) . 4_465 ?
O3Z2 Zn2 O4Z2 84.2(4) 4_465 4_465 ?
O2Z2 Zn2 O3S 90.5(3) 4_465 4_465 ?
O5Z2 Zn2 O3S 92.0(3) 2_646 4_465 ?
O1Z2 Zn2 O3S 165.8(3) . 4_465 ?
O3Z2 Zn2 O3S 74.3(3) 4_465 4_465 ?
O4Z2 Zn2 O3S 73.8(3) 4_465 4_465 ?
O2Z2 Zn2 Cs3 45.6(3) 4_465 . ?
O5Z2 Zn2 Cs3 107.7(3) 2_646 . ?
O1Z2 Zn2 Cs3 50.9(3) . . ?
O3Z2 Zn2 Cs3 89.8(3) 4_465 . ?
O4Z2 Zn2 Cs3 148.8(3) 4_465 . ?
O3S Zn2 Cs3 133.6(2) 4_465 . ?
W2 O12 W1 119.3(5) . . ?
W1 O13 W3 119.5(5) . . ?
W1 O13 Cs2 77.8(3) . . ?
W3 O13 Cs2 134.8(4) . . ?
W1 O17 W7 150.3(5) . . ?
W1 O17 Cs2 96.2(4) . . ?
W7 O17 Cs2 111.5(3) . . ?
W2 O23 W3 121.0(5) . . ?
W2 O24 W4 151.7(5) . . ?
W2 O24 Cs5 93.7(3) . . ?
W4 O24 Cs5 106.9(3) . . ?
W2 O28 W8 150.5(5) . . ?
W2 O28 Cs1 104.6(3) . . ?
W8 O28 Cs1 97.1(3) . . ?
W3 O35 W5 149.1(5) . . ?
W3 O35 Cs1 102.2(4) . 2_656 ?
W5 O35 Cs1 98.5(3) . 2_656 ?
W3 O36 W6 148.0(5) . . ?
W3 O36 Cs4 103.5(3) . . ?
W6 O36 Cs4 101.3(3) . . ?
W4 O45 W5 116.7(5) . . ?
W8 O48 W4 152.4(5) . . ?
W6 O56 W5 157.1(5) . . ?
W6 O56 Cs2 100.9(3) . 2_756 ?
W5 O56 Cs2 101.3(3) . 2_756 ?
W7 O67 W6 118.3(4) . . ?
W8 O89 W9 121.8(4) . . ?
W1 O101 W10 150.2(5) . . ?
W1 O101 Cs5 95.7(3) . 2_646 ?
W10 O101 Cs5 104.6(3) . 2_646 ?
W7 O710 W10 154.3(5) . . ?
W7 O710 Cs4 101.3(3) . 2_746 ?
W10 O710 Cs4 98.9(3) . 2_746 ?
W10 O810 W8 119.8(4) . . ?
W10 O910 W9 121.7(5) . . ?
Si1 O1S W1 124.4(5) . . ?
Si1 O1S W3 121.9(5) . . ?
W1 O1S W3 92.4(3) . . ?
Si1 O1S W2 124.0(4) . . ?
W1 O1S W2 93.0(3) . . ?
W3 O1S W2 92.1(3) . . ?
Si1 O2S W5 126.8(5) . . ?
Si1 O2S W4 126.2(5) . . ?
W5 O2S W4 91.9(3) . . ?
Si1 O2S Zn1 120.7(5) . . ?
W5 O2S Zn1 90.6(3) . . ?
W4 O2S Zn1 90.1(3) . . ?
Si1 O3S W6 125.4(5) . . ?
Si1 O3S W7 127.3(5) . . ?
W6 O3S W7 91.5(3) . . ?
Si1 O3S Zn2 121.8(5) . 4_666 ?
W6 O3S Zn2 91.0(3) . 4_666 ?
W7 O3S Zn2 89.1(3) . 4_666 ?
Si1 O4S W8 124.8(5) . . ?
Si1 O4S W10 123.8(5) . . ?
W8 O4S W10 89.7(3) . . ?
Si1 O4S W9 123.4(5) . . ?
W8 O4S W9 92.7(3) . . ?
W10 O4S W9 93.0(3) . . ?
W1 O1T Na1 130.3(5) . . ?
W1 O1T Cs5 107.6(4) . 2_646 ?
Na1 O1T Cs5 104.9(3) . 2_646 ?
W1 O1T Cs2 98.0(3) . . ?
Na1 O1T Cs2 96.9(3) . . ?
Cs5 O1T Cs2 120.4(3) 2_646 . ?
W2 O2T Cs5 108.9(4) . . ?
W2 O2T Cs1 103.9(4) . . ?
Cs5 O2T Cs1 99.5(2) . . ?
W2 O2T Cs3 136.5(4) . . ?
Cs5 O2T Cs3 92.0(2) . . ?
Cs1 O2T Cs3 109.8(2) . . ?
W3 O3T Cs1 102.8(4) . 2_656 ?
W3 O3T Cs4 101.0(4) . . ?
Cs1 O3T Cs4 107.4(3) 2_656 . ?
W4 O4T Na1 144.8(5) . 2_656 ?
W4 O4T Cs5 108.0(4) . . ?
Na1 O4T Cs5 94.8(3) 2_656 . ?
W5 O5T Cs1 112.0(4) . 2_656 ?
W5 O5T Cs3 109.8(4) . 2_656 ?
Cs1 O5T Cs3 123.6(3) 2_656 2_656 ?
W5 O5T Cs2 92.3(4) . 2_756 ?
Cs1 O5T Cs2 119.5(3) 2_656 2_756 ?
Cs3 O5T Cs2 94.5(2) 2_656 2_756 ?
W6 O6T Cs5 124.3(4) . 1_655 ?
W6 O6T Cs4 108.9(4) . . ?
Cs5 O6T Cs4 97.6(2) 1_655 . ?
W6 O6T Cs2 91.5(3) . 2_756 ?
Cs5 O6T Cs2 109.5(3) 1_655 2_756 ?
Cs4 O6T Cs2 128.0(3) . 2_756 ?
W7 O7T Cs1 122.9(4) . 1_655 ?
W7 O7T Cs4 105.1(4) . 2_746 ?
Cs1 O7T Cs4 109.6(3) 1_655 2_746 ?
W7 O7T Cs2 96.8(4) . . ?
Cs1 O7T Cs2 107.8(2) 1_655 . ?
Cs4 O7T Cs2 114.4(3) 2_746 . ?
W8 O8T Cs1 108.0(4) . . ?
W9 O9T Cs2 109.1(4) . 4_566 ?
W9 O9T Cs3 103.5(4) . 4_666 ?
Cs2 O9T Cs3 105.9(3) 4_566 4_666 ?
W9 O9T Cs4 140.7(5) . 4_566 ?
Cs2 O9T Cs4 97.6(3) 4_566 4_566 ?
Cs3 O9T Cs4 95.9(3) 4_666 4_566 ?
W10 O10T Cs4 107.5(4) . 2_746 ?
W10 O10T Cs3 152.3(4) . 2_646 ?
Cs4 O10T Cs3 95.4(2) 2_746 2_646 ?
W10 O10T Cs5 105.2(4) . 2_646 ?
Cs4 O10T Cs5 92.4(2) 2_746 2_646 ?
Cs3 O10T Cs5 88.6(2) 2_646 2_646 ?
W9 O1Z1 Zn1 138.6(5) . . ?
W9 O1Z1 Cs2 95.5(3) . 4_566 ?
Zn1 O1Z1 Cs2 119.8(4) . 4_566 ?
Zn2 O1Z2 Cs3 100.8(3) . . ?
W4 O2Z1 Zn1 116.0(4) . . ?
W9 O2Z2 Zn2 141.0(5) . 4_666 ?
W9 O2Z2 Cs3 102.5(4) . 4_666 ?
Zn2 O2Z2 Cs3 108.3(3) 4_666 4_666 ?
W5 O3Z1 Zn1 113.9(5) . . ?
W5 O3Z1 Cs3 94.6(4) . 2_656 ?
Zn1 O3Z1 Cs3 139.8(4) . 2_656 ?
W7 O3Z2 Zn2 116.0(4) . 4_666 ?
W6 O4Z2 Zn2 113.4(5) . 4_666 ?
Zn2 O5Z2 Zn1 126.3(5) 2_656 . ?
Zn2 O5Z2 Zn1 124.8(5) 2_656 3_767 ?
Zn1 O5Z2 Zn1 93.1(4) . 3_767 ?
O5T Cs1 O5W 109.4(3) 2_646 . ?
O5T Cs1 O8T 162.1(2) 2_646 . ?
O5W Cs1 O8T 68.5(3) . . ?
O5T Cs1 O7T 72.1(2) 2_646 1_455 ?
O5W Cs1 O7T 82.4(3) . 1_455 ?
O8T Cs1 O7T 123.8(2) . 1_455 ?
O5T Cs1 O35 54.1(3) 2_646 2_646 ?
O5W Cs1 O35 159.7(3) . 2_646 ?
O8T Cs1 O35 131.1(2) . 2_646 ?
O7T Cs1 O35 80.9(2) 1_455 2_646 ?
O5T Cs1 O3T 100.5(3) 2_646 2_646 ?
O5W Cs1 O3T 132.1(3) . 2_646 ?
O8T Cs1 O3T 92.9(3) . 2_646 ?
O7T Cs1 O3T 72.1(2) 1_455 2_646 ?
O35 Cs1 O3T 51.9(2) 2_646 2_646 ?
O5T Cs1 O7W 84.4(2) 2_646 . ?
O5W Cs1 O7W 137.5(3) . . ?
O8T Cs1 O7W 86.2(2) . . ?
O7T Cs1 O7W 139.5(2) 1_455 . ?
O35 Cs1 O7W 58.6(2) 2_646 . ?
O3T Cs1 O7W 80.6(2) 2_646 . ?
O5T Cs1 O28 109.2(2) 2_646 . ?
O5W Cs1 O28 78.8(3) . . ?
O8T Cs1 O28 53.0(2) . . ?
O7T Cs1 O28 160.4(2) 1_455 . ?
O35 Cs1 O28 116.2(2) 2_646 . ?
O3T Cs1 O28 125.3(2) 2_646 . ?
O7W Cs1 O28 58.7(2) . . ?
O5T Cs1 O2T 64.8(2) 2_646 . ?
O5W Cs1 O2T 73.6(3) . . ?
O8T Cs1 O2T 98.3(2) . . ?
O7T Cs1 O2T 118.6(2) 1_455 . ?
O35 Cs1 O2T 104.6(2) 2_646 . ?
O3T Cs1 O2T 154.3(2) 2_646 . ?
O7W Cs1 O2T 77.2(2) . . ?
O28 Cs1 O2T 50.3(2) . . ?
O5T Cs1 W3 78.23(19) 2_646 2_646 ?
O5W Cs1 W3 153.7(2) . 2_646 ?
O8T Cs1 W3 111.78(18) . 2_646 ?
O7T Cs1 W3 76.12(18) 1_455 2_646 ?
O35 Cs1 W3 26.74(17) 2_646 2_646 ?
O3T Cs1 W3 25.17(18) 2_646 2_646 ?
O7W Cs1 W3 66.85(17) . 2_646 ?
O28 Cs1 W3 123.44(16) . 2_646 ?
O2T Cs1 W3 130.29(16) . 2_646 ?
O5T Cs1 W8 137.90(18) 2_646 . ?
O5W Cs1 W8 74.3(2) . . ?
O8T Cs1 W8 24.52(17) . . ?
O7T Cs1 W8 146.84(17) 1_455 . ?
O35 Cs1 W8 125.54(16) 2_646 . ?
O3T Cs1 W8 106.80(18) 2_646 . ?
O7W Cs1 W8 69.52(17) . . ?
O28 Cs1 W8 28.83(15) . . ?
O2T Cs1 W8 77.20(16) . . ?
W3 Cs1 W8 117.50(3) 2_646 . ?
O5T Cs1 W5 23.78(19) 2_646 2_646 ?
O5W Cs1 W5 133.0(2) . 2_646 ?
O8T Cs1 W5 155.08(17) . 2_646 ?
O7T Cs1 W5 76.97(17) 1_455 2_646 ?
O35 Cs1 W5 30.53(17) 2_646 2_646 ?
O3T Cs1 W5 80.05(18) 2_646 2_646 ?
O7W Cs1 W5 69.10(17) . 2_646 ?
O28 Cs1 W5 112.46(15) . 2_646 ?
O2T Cs1 W5 80.10(16) . 2_646 ?
W3 Cs1 W5 56.004(18) 2_646 2_646 ?
W8 Cs1 W5 136.14(3) . 2_646 ?
O9T Cs2 O56 115.4(2) 4_565 2_746 ?
O9T Cs2 O17 122.5(3) 4_565 . ?
O56 Cs2 O17 109.5(2) 2_746 . ?
O9T Cs2 O1T 130.7(2) 4_565 . ?
O56 Cs2 O1T 110.3(2) 2_746 . ?
O17 Cs2 O1T 52.3(2) . . ?
O9T Cs2 O1Z1 51.3(2) 4_565 4_565 ?
O56 Cs2 O1Z1 89.0(2) 2_746 4_565 ?
O17 Cs2 O1Z1 159.8(2) . 4_565 ?
O1T Cs2 O1Z1 114.3(2) . 4_565 ?
O9T Cs2 O5T 80.4(2) 4_565 2_746 ?
O56 Cs2 O5T 51.3(2) 2_746 2_746 ?
O17 Cs2 O5T 103.0(2) . 2_746 ?
O1T Cs2 O5T 146.3(2) . 2_746 ?
O1Z1 Cs2 O5T 95.0(2) 4_565 2_746 ?
O9T Cs2 O2W 74.3(3) 4_565 . ?
O56 Cs2 O2W 144.3(3) 2_746 . ?
O17 Cs2 O2W 89.5(3) . . ?
O1T Cs2 O2W 57.7(3) . . ?
O1Z1 Cs2 O2W 70.4(3) 4_565 . ?
O5T Cs2 O2W 154.6(3) 2_746 . ?
O9T Cs2 O6T 166.8(2) 4_565 2_746 ?
O56 Cs2 O6T 51.4(2) 2_746 2_746 ?
O17 Cs2 O6T 68.3(2) . 2_746 ?
O1T Cs2 O6T 61.1(2) . 2_746 ?
O1Z1 Cs2 O6T 121.5(2) 4_565 2_746 ?
O5T Cs2 O6T 89.9(2) 2_746 2_746 ?
O2W Cs2 O6T 115.3(3) . 2_746 ?
O9T Cs2 O4W 60.8(3) 4_565 . ?
O56 Cs2 O4W 97.6(2) 2_746 . ?
O17 Cs2 O4W 79.8(2) . . ?
O1T Cs2 O4W 129.9(2) . . ?
O1Z1 Cs2 O4W 106.7(2) 4_565 . ?
O5T Cs2 O4W 47.1(2) 2_746 . ?
O2W Cs2 O4W 115.9(3) . . ?
O6T Cs2 O4W 118.1(2) 2_746 . ?
O9T Cs2 O13 93.1(2) 4_565 . ?
O56 Cs2 O13 150.9(2) 2_746 . ?
O17 Cs2 O13 45.1(2) . . ?
O1T Cs2 O13 46.0(2) . . ?
O1Z1 Cs2 O13 114.9(2) 4_565 . ?
O5T Cs2 O13 135.6(2) 2_746 . ?
O2W Cs2 O13 46.1(3) . . ?
O6T Cs2 O13 100.1(2) 2_746 . ?
O4W Cs2 O13 91.4(2) . . ?
O9T Cs2 O7T 125.1(2) 4_565 . ?
O56 Cs2 O7T 68.3(2) 2_746 . ?
O17 Cs2 O7T 47.0(2) . . ?
O1T Cs2 O7T 87.9(2) . . ?
O1Z1 Cs2 O7T 153.1(2) 4_565 . ?
O5T Cs2 O7T 59.8(2) 2_746 . ?
O2W Cs2 O7T 136.5(2) . . ?
O6T Cs2 O7T 54.9(2) 2_746 . ?
O4W Cs2 O7T 64.4(2) . . ?
O13 Cs2 O7T 91.3(2) . . ?
O9T Cs2 O1W 108.4(3) 4_565 . ?
O56 Cs2 O1W 86.4(2) 2_746 . ?
O17 Cs2 O1W 108.5(2) . . ?
O1T Cs2 O1W 56.8(2) . . ?
O1Z1 Cs2 O1W 63.1(2) 4_565 . ?
O5T Cs2 O1W 133.9(2) 2_746 . ?
O2W Cs2 O1W 58.5(3) . . ?
O6T Cs2 O1W 72.2(2) 2_746 . ?
O4W Cs2 O1W 169.2(2) . . ?
O13 Cs2 O1W 89.9(2) . . ?
O7T Cs2 O1W 126.3(2) . . ?
O13W Cs3 O2Z2 55.9(7) . 4_465 ?
O13W Cs3 O9T 81.4(6) . 4_465 ?
O2Z2 Cs3 O9T 51.0(2) 4_465 4_465 ?
O13W Cs3 O4W 129.7(6) . 1_455 ?
O2Z2 Cs3 O4W 111.2(2) 4_465 1_455 ?
O9T Cs3 O4W 62.0(3) 4_465 1_455 ?
O13W Cs3 O8W 77.0(7) . . ?
O2Z2 Cs3 O8W 131.4(3) 4_465 . ?
O9T Cs3 O8W 138.7(3) 4_465 . ?
O4W Cs3 O8W 107.8(3) 1_455 . ?
O13W Cs3 O10T 74.4(7) . 2_656 ?
O2Z2 Cs3 O10T 111.6(2) 4_465 2_656 ?
O9T Cs3 O10T 80.3(2) 4_465 2_656 ?
O4W Cs3 O10T 66.7(2) 1_455 2_656 ?
O8W Cs3 O10T 60.2(3) . 2_656 ?
O13W Cs3 O5T 156.0(6) . 2_646 ?
O2Z2 Cs3 O5T 100.4(2) 4_465 2_646 ?
O9T Cs3 O5T 79.2(2) 4_465 2_646 ?
O4W Cs3 O5T 49.9(2) 1_455 2_646 ?
O8W Cs3 O5T 127.1(3) . 2_646 ?
O10T Cs3 O5T 115.8(2) 2_656 2_646 ?
O13W Cs3 O1Z2 78.1(6) . . ?
O2Z2 Cs3 O1Z2 54.3(2) 4_465 . ?
O9T Cs3 O1Z2 100.8(2) 4_465 . ?
O4W Cs3 O1Z2 138.6(3) 1_455 . ?
O8W Cs3 O1Z2 108.5(3) . . ?
O10T Cs3 O1Z2 152.0(2) 2_656 . ?
O5T Cs3 O1Z2 91.7(2) 2_646 . ?
O13W Cs3 O2T 143.1(6) . . ?
O2Z2 Cs3 O2T 160.5(2) 4_465 . ?
O9T Cs3 O2T 123.9(2) 4_465 . ?
O4W Cs3 O2T 62.2(2) 1_455 . ?
O8W Cs3 O2T 66.4(3) . . ?
O10T Cs3 O2T 83.4(2) 2_656 . ?
O5T Cs3 O2T 60.8(2) 2_646 . ?
O1Z2 Cs3 O2T 117.0(2) . . ?
O13W Cs3 O6W 112.5(6) . . ?
O2Z2 Cs3 O6W 109.9(2) 4_465 . ?
O9T Cs3 O6W 146.1(2) 4_465 . ?
O4W Cs3 O6W 117.1(3) 1_455 . ?
O8W Cs3 O6W 75.2(3) . . ?
O10T Cs3 O6W 132.4(2) 2_656 . ?
O5T Cs3 O6W 77.6(2) 2_646 . ?
O1Z2 Cs3 O6W 55.8(2) . . ?
O2T Cs3 O6W 63.0(2) . . ?
O2Z2 Cs3 O12W 64.3(5) 4_465 3_666 ?
O9T Cs3 O12W 71.6(5) 4_465 3_666 ?
O4W Cs3 O12W 109.8(5) 1_455 3_666 ?
O8W Cs3 O12W 76.0(5) . 3_666 ?
O10T Cs3 O12W 55.6(5) 2_656 3_666 ?
O5T Cs3 O12W 150.5(5) 2_646 3_666 ?
O1Z2 Cs3 O12W 97.8(5) . 3_666 ?
O2T Cs3 O12W 134.8(5) . 3_666 ?
O6W Cs3 O12W 130.4(5) . 3_666 ?
O13W Cs3 O3Z1 114.6(7) . 2_646 ?
O2Z2 Cs3 O3Z1 60.6(2) 4_465 2_646 ?
O9T Cs3 O3Z1 71.0(2) 4_465 2_646 ?
O4W Cs3 O3Z1 86.2(2) 1_455 2_646 ?
O8W Cs3 O3Z1 150.3(3) . 2_646 ?
O10T Cs3 O3Z1 147.6(2) 2_656 2_646 ?
O5T Cs3 O3Z1 45.0(2) 2_646 2_646 ?
O1Z2 Cs3 O3Z1 52.4(2) . 2_646 ?
O2T Cs3 O3Z1 100.0(2) . 2_646 ?
O6W Cs3 O3Z1 75.1(2) . 2_646 ?
O12W Cs3 O3Z1 124.7(5) 3_666 2_646 ?
O36 Cs4 O6T 52.4(2) . . ?
O36 Cs4 O9W 113.0(4) . . ?
O6T Cs4 O9W 161.2(4) . . ?
O36 Cs4 O10T 132.5(2) . 2_756 ?
O6T Cs4 O10T 82.6(2) . 2_756 ?
O9W Cs4 O10T 114.0(4) . 2_756 ?
O36 Cs4 O9T 109.0(2) . 4_565 ?
O6T Cs4 O9T 124.4(2) . 4_565 ?
O9W Cs4 O9T 69.1(5) . 4_565 ?
O10T Cs4 O9T 82.1(2) 2_756 4_565 ?
O36 Cs4 O710 121.1(2) . 2_756 ?
O6T Cs4 O710 79.4(2) . 2_756 ?
O9W Cs4 O710 103.4(4) . 2_756 ?
O10T Cs4 O710 52.1(2) 2_756 2_756 ?
O9T Cs4 O710 127.0(2) 4_565 2_756 ?
O36 Cs4 O3T 51.4(2) . . ?
O6T Cs4 O3T 95.7(2) . . ?
O9W Cs4 O3T 66.0(4) . . ?
O10T Cs4 O3T 166.7(2) 2_756 . ?
O9T Cs4 O3T 109.3(2) 4_565 . ?
O710 Cs4 O3T 114.6(2) 2_756 . ?
O36 Cs4 O7T 75.6(2) . 2_756 ?
O6T Cs4 O7T 62.7(2) . 2_756 ?
O9W Cs4 O7T 104.3(4) . 2_756 ?
O10T Cs4 O7T 98.8(2) 2_756 2_756 ?
O9T Cs4 O7T 172.9(2) 4_565 2_756 ?
O710 Cs4 O7T 50.9(2) 2_756 2_756 ?
O3T Cs4 O7T 68.9(2) . 2_756 ?
O36 Cs4 O4W 77.9(2) . . ?
O6T Cs4 O4W 63.5(2) . . ?
O9W Cs4 O4W 129.7(5) . . ?
O10T Cs4 O4W 67.4(2) 2_756 . ?
O9T Cs4 O4W 61.2(3) 4_565 . ?
O710 Cs4 O4W 111.8(2) 2_756 . ?
O3T Cs4 O4W 123.6(3) . . ?
O7T Cs4 O4W 125.7(2) 2_756 . ?
O36 Cs4 O12W 159.9(5) . . ?
O6T Cs4 O12W 141.5(5) . . ?
O9W Cs4 O12W 49.3(6) . . ?
O10T Cs4 O12W 66.9(5) 2_756 . ?
O9T Cs4 O12W 75.7(5) 4_565 . ?
O710 Cs4 O12W 63.6(5) 2_756 . ?
O3T Cs4 O12W 108.5(5) . . ?
O7T Cs4 O12W 98.2(5) 2_756 . ?
O4W Cs4 O12W 119.9(5) . . ?
O36 Cs4 O13W 141.7(5) . 3_666 ?
O6T Cs4 O13W 132.8(6) . 3_666 ?
O9W Cs4 O13W 48.8(7) . 3_666 ?
O10T Cs4 O13W 78.5(5) 2_756 3_666 ?
O9T Cs4 O13W 95.4(6) 4_565 3_666 ?
O710 Cs4 O13W 54.9(6) 2_756 3_666 ?
O3T Cs4 O13W 93.3(5) . 3_666 ?
O7T Cs4 O13W 78.0(6) 2_756 3_666 ?
O4W Cs4 O13W 140.3(5) . 3_666 ?
O36 Cs4 W3 26.81(16) . . ?
O6T Cs4 W3 76.27(16) . . ?
O9W Cs4 W3 87.2(4) . . ?
O10T Cs4 W3 158.71(17) 2_756 . ?
O9T Cs4 W3 107.59(17) 4_565 . ?
O710 Cs4 W3 124.79(15) 2_756 . ?
O3T Cs4 W3 25.11(18) . . ?
O7T Cs4 W3 73.90(16) 2_756 . ?
O4W Cs4 W3 100.08(18) . . ?
O12W Cs4 W3 133.2(5) . . ?
O13W Cs4 W3 118.2(5) 3_666 . ?
O2T Cs5 O1T 159.6(2) . 2_656 ?
O2T Cs5 O6T 131.7(2) . 1_455 ?
O1T Cs5 O6T 67.3(2) 2_656 1_455 ?
O2T Cs5 O5W 78.0(3) . . ?
O1T Cs5 O5W 101.1(3) 2_656 . ?
O6T Cs5 O5W 81.1(3) 1_455 . ?
O2T Cs5 O101 127.8(2) . 2_656 ?
O1T Cs5 O101 54.2(2) 2_656 2_656 ?
O6T Cs5 O101 81.6(2) 1_455 2_656 ?
O5W Cs5 O101 154.1(3) . 2_656 ?
O2T Cs5 O4W 68.1(3) . 1_455 ?
O1T Cs5 O4W 132.0(2) 2_656 1_455 ?
O6T Cs5 O4W 65.1(3) 1_455 1_455 ?
O5W Cs5 O4W 77.0(3) . 1_455 ?
O101 Cs5 O4W 112.4(3) 2_656 1_455 ?
O2T Cs5 O7W 83.7(2) . 2_656 ?
O1T Cs5 O7W 82.4(2) 2_656 2_656 ?
O6T Cs5 O7W 139.0(2) 1_455 2_656 ?
O5W Cs5 O7W 133.3(3) . 2_656 ?
O101 Cs5 O7W 57.9(2) 2_656 2_656 ?
O4W Cs5 O7W 133.6(2) 1_455 2_656 ?
O2T Cs5 O24 53.3(2) . . ?
O1T Cs5 O24 106.3(2) 2_656 . ?
O6T Cs5 O24 156.3(2) 1_455 . ?
O5W Cs5 O24 77.8(2) . . ?
O101 Cs5 O24 114.0(2) 2_656 . ?
O4W Cs5 O24 119.6(2) 1_455 . ?
O7W Cs5 O24 57.1(2) 2_656 . ?
O2T Cs5 O10T 91.1(2) . 2_656 ?
O1T Cs5 O10T 100.7(2) 2_656 2_656 ?
O6T Cs5 O10T 80.7(2) 1_455 2_656 ?
O5W Cs5 O10T 143.4(3) . 2_656 ?
O101 Cs5 O10T 50.6(2) 2_656 2_656 ?
O4W Cs5 O10T 66.5(2) 1_455 2_656 ?
O7W Cs5 O10T 78.5(2) 2_656 2_656 ?
O24 Cs5 O10T 123.0(2) . 2_656 ?
O2T Cs5 O4T 97.3(2) . . ?
O1T Cs5 O4T 64.9(2) 2_656 . ?
O6T Cs5 O4T 111.8(2) 1_455 . ?
O5W Cs5 O4T 64.2(3) . . ?
O101 Cs5 O4T 105.1(2) 2_656 . ?
O4W Cs5 O4T 140.9(2) 1_455 . ?
O7W Cs5 O4T 76.3(2) 2_656 . ?
O24 Cs5 O4T 48.5(2) . . ?
O10T Cs5 O4T 152.3(2) 2_656 . ?
O2T Cs5 W2 25.03(17) . . ?
O1T Cs5 W2 134.57(17) 2_656 . ?
O6T Cs5 W2 153.36(18) 1_455 . ?
O5W Cs5 W2 79.42(19) . . ?
O101 Cs5 W2 122.36(15) 2_656 . ?
O4W Cs5 W2 92.84(18) 1_455 . ?
O7W Cs5 W2 66.99(16) 2_656 . ?
O24 Cs5 W2 28.64(16) . . ?
O10T Cs5 W2 104.87(15) 2_656 . ?
O4T Cs5 W2 75.42(15) . . ?
O2T Cs5 W1 151.02(17) . 2_656 ?
O1T Cs5 W1 25.07(17) 2_656 2_656 ?
O6T Cs5 W1 73.34(18) 1_455 2_656 ?
O5W Cs5 W1 126.0(2) . 2_656 ?
O101 Cs5 W1 29.16(15) 2_656 2_656 ?
O4W Cs5 W1 128.17(19) 1_455 2_656 ?
O7W Cs5 W1 67.97(16) 2_656 2_656 ?
O24 Cs5 W1 111.08(16) . 2_656 ?
O10T Cs5 W1 77.80(16) 2_656 2_656 ?
O4T Cs5 W1 82.32(16) . 2_656 ?
W2 Cs5 W1 133.19(3) . 2_656 ?
O1W Na1 O2W 99.5(5) . . ?
O1W Na1 O4T 85.6(4) . 2_646 ?
O2W Na1 O4T 173.9(5) . 2_646 ?
O1W Na1 O3W 89.0(4) . . ?
O2W Na1 O3W 87.4(5) . . ?
O4T Na1 O3W 96.0(4) 2_646 . ?
O1W Na1 O1T 89.4(4) . . ?
O2W Na1 O1T 83.8(4) . . ?
O4T Na1 O1T 92.9(4) 2_646 . ?
O3W Na1 O1T 170.7(4) . . ?
O1W Na1 O6W 166.9(5) . . ?
O2W Na1 O6W 93.4(4) . . ?
O4T Na1 O6W 81.4(4) 2_646 . ?
O3W Na1 O6W 93.8(4) . . ?
O1T Na1 O6W 89.8(4) . . ?
O1W Na1 Cs2 63.1(3) . . ?
O2W Na1 Cs2 54.5(3) . . ?
O4T Na1 Cs2 126.3(3) 2_646 . ?
O3W Na1 Cs2 123.6(3) . . ?
O1T Na1 Cs2 48.0(2) . . ?
O6W Na1 Cs2 124.5(3) . . ?
O1W Na1 Cs5 76.8(3) . 2_646 ?
O2W Na1 Cs5 125.2(4) . 2_646 ?
O4T Na1 Cs5 52.5(3) 2_646 2_646 ?
O3W Na1 Cs5 145.9(4) . 2_646 ?
O1T Na1 Cs5 42.0(2) . 2_646 ?
O6W Na1 Cs5 93.9(3) . 2_646 ?
Cs2 Na1 Cs5 77.34(10) . 2_646 ?
O11W Na2 O8W 120.6(13) 3_666 . ?
O11W Na2 O10W 143.9(13) 3_666 . ?
O8W Na2 O10W 94.8(7) . . ?
O11W Na2 O9W 52.1(12) 3_666 3_666 ?
O8W Na2 O9W 95.3(7) . 3_666 ?
O10W Na2 O9W 137.5(9) . 3_666 ?
O11W Na2 O11W 78.9(18) 3_666 . ?
O8W Na2 O11W 104.1(12) . . ?
O10W Na2 O11W 86.5(12) . . ?
O9W Na2 O11W 130.2(13) 3_666 . ?
O11W Na2 Na2 41.1(11) 3_666 3_666 ?
O8W Na2 Na2 118.8(7) . 3_666 ?
O10W Na2 Na2 117.6(7) . 3_666 ?
O9W Na2 Na2 92.7(7) 3_666 3_666 ?
O11W Na2 Na2 37.8(11) . 3_666 ?
O11W Na2 Cs3 144.6(12) 3_666 . ?
O8W Na2 Cs3 51.6(4) . . ?
O10W Na2 Cs3 62.9(5) . . ?
O9W Na2 Cs3 92.7(6) 3_666 . ?
O11W Na2 Cs3 135.0(11) . . ?
Na2 Na2 Cs3 169.4(6) 3_666 . ?
Na1 O1W Cs2 83.9(3) . . ?
Na1 O2W Cs2 92.0(4) . . ?
Cs5 O4W Cs3 92.0(3) 1_655 1_655 ?
Cs5 O4W Cs4 92.3(3) 1_655 . ?
Cs3 O4W Cs4 94.3(3) 1_655 . ?
Cs5 O4W Cs2 172.4(3) 1_655 . ?
Cs3 O4W Cs2 95.5(3) 1_655 . ?
Cs4 O4W Cs2 87.7(2) . . ?
Cs1 O5W Cs5 103.0(3) . . ?
Na1 O6W Cs3 153.9(4) . . ?
Cs1 O7W Cs5 177.1(3) . 2_646 ?
Na2 O8W Cs3 94.0(5) . . ?
Na2 O9W Cs4 127.2(9) 3_666 . ?
Na2 O10W Cs3 81.9(6) . . ?
Na2 O11W Na2 101.1(17) 3_666 . ?
Cs4 O12W Cs3 143.9(9) . 3_666 ?
Cs3 O13W Cs4 171.2(12) . 3_666 ?

loop_
_geom_bond_atom_site_label_1
_geom_bond_atom_site_label_2
_geom_bond_distance
_geom_bond_site_symmetry_2
_geom_bond_publ_flag
Si1 O3S 1.626(9) . ?
Si1 O2S 1.634(10) . ?
Si1 O4S 1.634(9) . ?
Si1 O1S 1.642(9) . ?
W1 O1T 1.730(9) . ?
W1 O17 1.837(9) . ?
W1 O101 1.906(9) . ?
W1 O13 1.915(9) . ?
W1 O12 1.968(8) . ?
W1 O1S 2.299(9) . ?
W2 O2T 1.740(9) . ?
W2 O24 1.869(9) . ?
W2 O23 1.894(9) . ?
W2 O28 1.918(9) . ?
W2 O12 1.939(9) . ?
W2 O1S 2.349(8) . ?
W3 O3T 1.726(10) . ?
W3 O35 1.822(9) . ?
W3 O36 1.853(9) . ?
W3 O13 1.965(9) . ?
W3 O23 1.987(9) . ?
W3 O1S 2.344(8) . ?
W4 O4T 1.733(9) . ?
W4 O2Z1 1.815(9) . ?
W4 O48 1.920(9) . ?
W4 O45 1.943(9) . ?
W4 O24 1.991(9) . ?
W4 O2S 2.322(8) . ?
W5 O5T 1.744(10) . ?
W5 O3Z1 1.778(9) . ?
W5 O56 1.928(8) . ?
W5 O45 1.955(9) . ?
W5 O35 2.060(9) . ?
W5 O2S 2.294(9) . ?
W6 O6T 1.734(9) . ?
W6 O4Z2 1.810(10) . ?
W6 O56 1.927(9) . ?
W6 O67 1.939(9) . ?
W6 O36 2.033(9) . ?
W6 O3S 2.313(9) . ?
W7 O7T 1.734(9) . ?
W7 O3Z2 1.786(9) . ?
W7 O710 1.904(9) . ?
W7 O67 1.941(9) . ?
W7 O17 2.041(9) . ?
W7 O3S 2.337(9) . ?
W8 O8T 1.734(9) . ?
W8 O89 1.854(9) . ?
W8 O48 1.911(9) . ?
W8 O28 1.931(9) . ?
W8 O810 1.936(9) . ?
W8 O4S 2.361(8) . ?
W9 O9T 1.744(10) . ?
W9 O2Z2 1.793(8) . ?
W9 O1Z1 1.795(9) . ?
W9 O89 2.081(9) . ?
W9 O910 2.103(9) . ?
W9 O4S 2.393(9) . ?
W10 O10T 1.733(9) . ?
W10 O910 1.855(9) . ?
W10 O810 1.925(8) . ?
W10 O710 1.930(8) . ?
W10 O101 1.935(9) . ?
W10 O4S 2.375(9) . ?
Zn1 O1Z1 2.000(9) . ?
Zn1 O5Z2 2.049(10) . ?
Zn1 O2Z1 2.084(9) . ?
Zn1 O5Z2 2.103(9) 3_767 ?
Zn1 O3Z1 2.159(10) . ?
Zn1 O2S 2.354(9) . ?
Zn1 Zn1 3.016(3) 3_767 ?
Zn2 O2Z2 1.979(9) 4_465 ?
Zn2 O5Z2 2.018(9) 2_646 ?
Zn2 O1Z2 2.057(10) . ?
Zn2 O3Z2 2.094(9) 4_465 ?
Zn2 O4Z2 2.170(9) 4_465 ?
Zn2 O3S 2.359(9) 4_465 ?
Zn2 Cs3 4.2666(19) . ?
O13 Cs2 3.727(9) . ?
O17 Cs2 3.152(9) . ?
O24 Cs5 3.296(9) . ?
O28 Cs1 3.242(8) . ?
O35 Cs1 3.152(9) 2_656 ?
O36 Cs4 3.131(8) . ?
O56 Cs2 3.057(9) 2_756 ?
O101 Cs5 3.208(9) 2_646 ?
O710 Cs4 3.267(9) 2_746 ?
O3S Zn2 2.359(9) 4_666 ?
O1T Na1 2.455(11) . ?
O1T Cs5 3.003(9) 2_646 ?
O1T Cs2 3.169(8) . ?
O2T Cs5 2.963(9) . ?
O2T Cs1 3.385(9) . ?
O2T Cs3 3.464(9) . ?
O3T Cs1 3.201(10) 2_656 ?
O3T Cs4 3.288(9) . ?
O4T Na1 2.351(11) 2_656 ?
O4T Cs5 3.456(10) . ?
O5T Cs1 3.019(10) 2_656 ?
O5T Cs3 3.338(10) 2_656 ?
O5T Cs2 3.441(9) 2_756 ?
O6T Cs5 3.096(9) 1_655 ?
O6T Cs4 3.146(9) . ?
O6T Cs2 3.459(9) 2_756 ?
O7T Cs1 3.115(9) 1_655 ?
O7T Cs4 3.283(9) 2_746 ?
O7T Cs2 3.777(9) . ?
O8T Cs1 3.081(10) . ?
O9T Cs2 3.022(10) 4_566 ?
O9T Cs3 3.217(9) 4_666 ?
O9T Cs4 3.229(10) 4_566 ?
O10T Cs4 3.170(9) 2_746 ?
O10T Cs3 3.301(9) 2_646 ?
O10T Cs5 3.335(9) 2_646 ?
O1Z1 Cs2 3.355(9) 4_566 ?
O1Z2 Cs3 3.372(10) . ?
O2Z2 Zn2 1.979(9) 4_666 ?
O2Z2 Cs3 3.209(9) 4_666 ?
O3Z1 Cs3 3.728(10) 2_656 ?
O3Z2 Zn2 2.094(9) 4_666 ?
O4Z2 Zn2 2.170(9) 4_666 ?
O5Z2 Zn2 2.018(9) 2_656 ?
O5Z2 Zn1 2.103(9) 3_767 ?
Cs1 O5T 3.019(10) 2_646 ?
Cs1 O5W 3.033(11) . ?
Cs1 O7T 3.115(9) 1_455 ?
Cs1 O35 3.152(9) 2_646 ?
Cs1 O3T 3.201(10) 2_646 ?
Cs1 O7W 3.228(9) . ?
Cs2 O9T 3.022(10) 4_565 ?
Cs2 O56 3.057(9) 2_746 ?
Cs2 O1Z1 3.355(9) 4_565 ?
Cs2 O5T 3.441(9) 2_746 ?
Cs2 O2W 3.448(13) . ?
Cs2 O6T 3.458(9) 2_746 ?
Cs2 O4W 3.492(11) . ?
Cs2 O1W 3.797(11) . ?
Cs3 O13W 3.08(3) . ?
Cs3 O2Z2 3.209(9) 4_465 ?
Cs3 O9T 3.217(9) 4_465 ?
Cs3 O4W 3.230(10) 1_455 ?
Cs3 O8W 3.265(13) . ?
Cs3 O10T 3.301(9) 2_656 ?
Cs3 O5T 3.338(10) 2_646 ?
Cs3 O6W 3.446(10) . ?
Cs3 O12W 3.61(3) 3_666 ?
Cs3 O3Z1 3.728(10) 2_646 ?
Cs4 O9W 3.20(2) . ?
Cs4 O10T 3.170(9) 2_756 ?
Cs4 O9T 3.229(10) 4_565 ?
Cs4 O710 3.267(9) 2_756 ?
Cs4 O7T 3.283(9) 2_756 ?
Cs4 O4W 3.299(11) . ?
Cs4 O12W 3.30(3) . ?
Cs4 O13W 3.51(3) 3_666 ?
Cs5 O1T 3.003(9) 2_656 ?
Cs5 O6T 3.096(9) 1_455 ?
Cs5 O5W 3.163(11) . ?
Cs5 O101 3.208(9) 2_656 ?
Cs5 O4W 3.213(11) 1_455 ?
Cs5 O7W 3.280(9) 2_656 ?
Cs5 O10T 3.336(9) 2_656 ?
Na1 O1W 2.318(12) . ?
Na1 O2W 2.338(14) . ?
Na1 O4T 2.351(11) 2_646 ?
Na1 O3W 2.432(13) . ?
Na1 O6W 2.487(11) . ?
Na1 Cs5 4.339(6) 2_646 ?
Na2 O11W 2.28(5) 3_666 ?
Na2 O8W 2.352(17) . ?
Na2 O10W 2.42(2) . ?
Na2 O9W 2.44(3) 3_666 ?
Na2 O11W 2.44(4) . ?
Na2 Na2 3.65(2) 3_666 ?
O4W Cs5 3.213(11) 1_655 ?
O4W Cs3 3.230(10) 1_655 ?
O7W Cs5 3.281(9) 2_646 ?
O9W Na2 2.44(3) 3_666 ?
O11W Na2 2.28(5) 3_666 ?
O12W Cs3 3.61(3) 3_666 ?
O13W Cs4 3.51(3) 3_666 ?
